data_2103793
loop_
_publ_author_name
'Clemente, Dore Augusto'
'Marzotto, Armando'

_publ_section_title
;
 22 Space-group changes
;
_journal_issue 1
_journal_name_full 'Acta Crystallographica Section B'
_journal_page_first 43
_journal_page_last 50
_journal_paper_doi 10.1107/S0108768102022668
_journal_volume 59
_journal_year 2003
_chemical_formula_sum 'C32 Br4 N2 O2 U'
_chemical_formula_weight 1002.02
_chemical_name_systematic
;
bis(Tetra-n-butylammonium) tetrabromo-uranyl
;
_space_group_IT_number 15
_symmetry_space_group_name_Hall '-C 2yc'
_symmetry_space_group_name_H-M 'C 1 2/c 1'
_atom_sites_solution_hydrogens geom
_atom_sites_solution_primary direct
_atom_sites_solution_secondary difmap
_cell_angle_alpha 90.00
_cell_angle_beta 104.80(8)
_cell_angle_gamma 90.00
_cell_formula_units_Z 4
_cell_length_a 17.731(15)
_cell_length_b 14.681(15)
_cell_length_c 17.08(2)
_cell_measurement_temperature 293(2)
_cell_volume 4299(8)
_computing_structure_refinement 'SHELXL-97 (Sheldrick, 1997)'
_computing_structure_solution 'SHELXS-97 (Sheldrick, 1990)'
_diffrn_ambient_temperature 293(2)
_diffrn_measured_fraction_theta_full 0.216
_diffrn_measured_fraction_theta_max 0.216
_diffrn_radiation_monochromator graphite
_diffrn_radiation_source 'fine-focus sealed tube'
_diffrn_radiation_type MoK\a
_diffrn_radiation_wavelength 0.71070
_diffrn_reflns_av_R_equivalents 0.0204
_diffrn_reflns_av_sigmaI/netI 0.0559
_diffrn_reflns_limit_h_max 24
_diffrn_reflns_limit_h_min -24
_diffrn_reflns_limit_k_max 24
_diffrn_reflns_limit_k_min -24
_diffrn_reflns_limit_l_max 30
_diffrn_reflns_limit_l_min -30
_diffrn_reflns_number 22662
_diffrn_reflns_theta_full 60.29
_diffrn_reflns_theta_max 60.29
_diffrn_reflns_theta_min 1.83
_exptl_absorpt_coefficient_mu 7.518
_exptl_crystal_density_diffrn 1.549
_exptl_crystal_density_method 'not measured'
_exptl_crystal_F_000 1816
_refine_diff_density_max 1.419
_refine_diff_density_min -0.753
_refine_ls_extinction_method none
_refine_ls_goodness_of_fit_ref 0.568
_refine_ls_hydrogen_treatment mixed
_refine_ls_matrix_type full
_refine_ls_number_parameters 83
_refine_ls_number_reflns 7087
_refine_ls_number_restraints 0
_refine_ls_restrained_S_all 0.568
_refine_ls_R_factor_all 0.0106
_refine_ls_R_factor_gt 0.0102
_refine_ls_shift/su_max 3.860
_refine_ls_shift/su_mean 0.047
_refine_ls_structure_factor_coef Fsqd
_refine_ls_weighting_details 'calc w=1/[\s^2^(Fo^2^)+(0.1000P)^2^+0.0000P] where P=(Fo^2^+2Fc^2^)/3'
_refine_ls_weighting_scheme calc
_refine_ls_wR_factor_gt 0.0647
_refine_ls_wR_factor_ref 0.0856
_reflns_number_gt 6880
_reflns_number_total 7087
_reflns_threshold_expression >2sigma(I)
_cod_data_source_file an0613.cif
_cod_data_source_block bamubr
_cod_depositor_comments
;

2019-10-10
Z value and formula fixed to values more according to usual
chemical conventions.                 miguel
;
_cod_original_formula_weight 501.01
_cod_original_formula_units_Z 8
_cod_original_cell_volume 4298(8)
_cod_original_sg_symbol_H-M 'C 2/c'
_cod_original_formula_sum 'C16 Br2 N O U0.50'
_cod_database_code 2103793

loop_
_symmetry_equiv_pos_as_xyz
'x, y, z'
'-x, y, -z+1/2'
'x+1/2, y+1/2, z'
'-x+1/2, y+1/2, -z+1/2'
'-x, -y, -z'
'x, -y, z-1/2'
'-x+1/2, -y+1/2, -z'
'x+1/2, -y+1/2, z-1/2'

loop_
_atom_site_label
_atom_site_fract_x
_atom_site_fract_y
_atom_site_fract_z
_atom_site_U_iso_or_equiv
_atom_site_adp_type
_atom_site_calc_flag
_atom_site_refinement_flags
_atom_site_occupancy
_atom_site_type_symbol
_atom_site_attached_hydrogens
U1 0.0000 0.131200(4) 0.7500 0.02000(3) Uiso d S 1 U 0
Br1 0.162100(11) 0.127300(9) 0.820300(9) 0.02000(4) Uiso d . 1 Br 0
Br3 0.0000 -0.060300(14) 0.7500 0.02000(5) Uiso d S 1 Br 0
Br4 0.0000 0.322300(14) 0.7500 0.02000(5) Uiso d S 1 Br 0
O1 0.01450(9) 0.13100(5) 0.65450(8) 0.0200(2) Uiso d . 1 O 0
N1 0.21180(8) 0.08170(8) 0.13450(7) 0.02000(18) Uiso d . 1 N 0
C1 0.20170(9) 0.16820(8) 0.08500(7) 0.02000(19) Uiso d . 1 C 2
C2 0.12650(9) 0.21600(8) 0.07950(7) 0.02000(19) Uiso d . 1 C 2
C3 0.12330(9) 0.29930(9) 0.01800(8) 0.0200(2) Uiso d . 1 C 2
C4 0.05070(10) 0.35670(9) 0.01250(8) 0.0200(2) Uiso d . 1 C 3
C5 0.20750(10) 0.09500(8) 0.21900(8) 0.02000(19) Uiso d . 1 C 2
C6 0.26380(9) 0.16780(8) 0.26700(7) 0.02000(19) Uiso d . 1 C 2
C7 0.26900(9) 0.15900(9) 0.35800(8) 0.0200(2) Uiso d . 1 C 2
C8 0.31980(9) 0.08130(9) 0.39450(7) 0.02000(19) Uiso d . 1 C 3
C9 0.29300(8) 0.04500(9) 0.12750(7) 0.02000(18) Uiso d . 1 C 2
C10 0.31080(8) -0.04530(9) 0.17250(7) 0.02000(19) Uiso d . 1 C 2
C11 0.39100(9) -0.07500(9) 0.15550(7) 0.02000(18) Uiso d . 1 C 2
C12 0.41000(9) -0.17550(8) 0.19150(7) 0.0200(2) Uiso d . 1 C 3
C13 0.14750(9) 0.01150(9) 0.09800(7) 0.02000(19) Uiso d . 1 C 2
C14 0.14120(9) -0.00780(8) 0.01000(7) 0.0200(2) Uiso d . 1 C 2
C15 0.08050(10) -0.09300(9) -0.01600(8) 0.02000(19) Uiso d . 1 C 2
C16 0.11620(9) -0.17480(8) 0.00800(8) 0.02000(19) Uiso d . 1 C 3

loop_
_atom_type_symbol
_atom_type_description
_atom_type_scat_dispersion_real
_atom_type_scat_dispersion_imag
_atom_type_scat_source
U U -9.6767 9.6646 'International Tables Vol C Tables 4.2.6.8 and 6.1.1.4'
Br Br -0.2901 2.4595 'International Tables Vol C Tables 4.2.6.8 and 6.1.1.4'
O O 0.0106 0.0060 'International Tables Vol C Tables 4.2.6.8 and 6.1.1.4'
N N 0.0061 0.0033 'International Tables Vol C Tables 4.2.6.8 and 6.1.1.4'
C C 0.0033 0.0016 'International Tables Vol C Tables 4.2.6.8 and 6.1.1.4'

loop_
_geom_angle_atom_site_label_1
_geom_angle_atom_site_label_2
_geom_angle_atom_site_label_3
_geom_angle_site_symmetry_1
_geom_angle_site_symmetry_3
_geom_angle
O1 U1 O1 . 2_556 179.80(5)
O1 U1 Br4 . . 90.10(3)
O1 U1 Br4 2_556 . 90.10(3)
O1 U1 Br3 . . 89.90(3)
O1 U1 Br3 2_556 . 89.90(3)
Br4 U1 Br3 . . 180.0
O1 U1 Br1 . . 91.19(10)
O1 U1 Br1 2_556 . 88.81(10)
Br4 U1 Br1 . . 91.164(3)
Br3 U1 Br1 . . 88.836(3)
O1 U1 Br1 . 2_556 88.81(10)
O1 U1 Br1 2_556 2_556 91.19(10)
Br4 U1 Br1 . 2_556 91.164(3)
Br3 U1 Br1 . 2_556 88.836(3)
Br1 U1 Br1 . 2_556 177.672(6)
C5 N1 C1 . . 114.03(11)
C5 N1 C13 . . 105.39(12)
C1 N1 C13 . . 111.42(13)
C5 N1 C9 . . 113.38(13)
C1 N1 C9 . . 103.05(11)
C13 N1 C9 . . 109.69(12)
C2 C1 N1 . . 114.07(12)
C1 C2 C3 . . 106.39(12)
C4 C3 C2 . . 110.53(13)
N1 C5 C6 . . 114.94(12)
C7 C6 C5 . . 109.96(12)
C8 C7 C6 . . 111.17(12)
C10 C9 N1 . . 109.62(11)
C9 C10 C11 . . 103.12(11)
C10 C11 C12 . . 107.11(11)
C14 C13 N1 . . 112.78(12)
C13 C14 C15 . . 106.91(12)
C16 C15 C14 . . 111.55(15)

loop_
_geom_bond_atom_site_label_1
_geom_bond_atom_site_label_2
_geom_bond_site_symmetry_2
_geom_bond_distance
U1 O1 . 1.715(2)
U1 O1 2_556 1.715(2)
U1 Br4 . 2.806(3)
U1 Br3 . 2.811(3)
U1 Br1 . 2.818(3)
U1 Br1 2_556 2.818(3)
N1 C5 . 1.477(2)
N1 C1 . 1.511(2)
N1 C13 . 1.545(2)
N1 C9 . 1.570(2)
C1 C2 . 1.488(2)
C2 C3 . 1.604(2)
C3 C4 . 1.521(2)
C5 C6 . 1.547(2)
C6 C7 . 1.538(3)
C7 C8 . 1.488(2)
C9 C10 . 1.524(2)
C10 C11 . 1.583(2)
C11 C12 . 1.601(2)
C13 C14 . 1.505(2)
C14 C15 . 1.636(2)
C15 C16 . 1.371(2)
